data_7057165
loop_
_publ_author_name
'Szell, Patrick M. J.'
'Dragon, Julien'
'Zablotny, Scott'
'Harrigan, Stephen R.'
'Gabidullin, Bulat'
'Bryce, David L.'

_publ_section_title
;
 Mechanochemistry and cocrystallization of 3-iodoethynylbenzoic acid with
 nitrogen-containing heterocycles: concurrent halogen and hydrogen bonding
;
_journal_issue 13
_journal_name_full 'New Journal of Chemistry'
_journal_page_first 10493
_journal_paper_doi 10.1039/C8NJ00437D
_journal_volume 42
_journal_year 2018
_chemical_formula_moiety 'C9 H5 I1 O2, C6 H12 N2'
_chemical_formula_sum 'C15 H17 I N2 O2'
_chemical_formula_weight 384.20
_chemical_melting_point 445
_chemical_name_common '(3-iodoethynylbenzoic acid)(DABCO)'
_chemical_name_systematic '(3-iodoethynylbenzoic acid)(1,4-diazabicyclo[2.2.2]octane)'
_space_group_crystal_system monoclinic
_space_group_IT_number 15
_space_group_name_Hall '-C 2yc'
_space_group_name_H-M_alt 'C 1 2/c 1'
_symmetry_space_group_name_Hall '-C 2yc'
_symmetry_space_group_name_H-M 'C 1 2/c 1'
_atom_sites_solution_hydrogens mixed
_audit_creation_method SHELXL-2016/6
_audit_update_record
;
2018-01-18 deposited with the CCDC.
2018-03-12 downloaded from the CCDC.
;
_cell_angle_alpha 90
_cell_angle_beta 107.586(3)
_cell_angle_gamma 90
_cell_formula_units_Z 8
_cell_length_a 17.5218(8)
_cell_length_b 6.5563(3)
_cell_length_c 27.7452(12)
_cell_measurement_reflns_used 3441
_cell_measurement_temperature 200(2)
_cell_measurement_theta_max 20.85
_cell_measurement_theta_min 2.44
_cell_volume 3038.4(2)
_computing_cell_refinement 'APEX II (Bruker, 2009)'
_computing_data_collection 'APEX II (Bruker, 2009)'
_computing_data_reduction 'SAINT (Bruker)'
_computing_molecular_graphics 'Mercury (Macrae et al., 2008)'
_computing_publication_material 'CIFTAB (Sheldrick, 1997)'
_computing_structure_refinement 'SHELXL-2014/7 (Sheldrick, 2014)'
_computing_structure_solution 'XT (Sheldrick, 2014)'
_diffrn_ambient_temperature 200(2)
_diffrn_measured_fraction_theta_full 0.999
_diffrn_measured_fraction_theta_max 0.999
_diffrn_measurement_device_type 'Bruker APEX-II CCD'
_diffrn_measurement_method '\f and \w scans'
_diffrn_radiation_type MoK\a
_diffrn_radiation_wavelength 0.71073
_diffrn_reflns_av_R_equivalents 0.1022
_diffrn_reflns_av_unetI/netI 0.0642
_diffrn_reflns_Laue_measured_fraction_full 0.999
_diffrn_reflns_Laue_measured_fraction_max 0.999
_diffrn_reflns_limit_h_max 20
_diffrn_reflns_limit_h_min -20
_diffrn_reflns_limit_k_max 7
_diffrn_reflns_limit_k_min -7
_diffrn_reflns_limit_l_max 33
_diffrn_reflns_limit_l_min -33
_diffrn_reflns_number 20095
_diffrn_reflns_point_group_measured_fraction_full 0.999
_diffrn_reflns_point_group_measured_fraction_max 0.999
_diffrn_reflns_theta_full 25.242
_diffrn_reflns_theta_max 25.244
_diffrn_reflns_theta_min 2.439
_exptl_absorpt_coefficient_mu 2.111
_exptl_absorpt_correction_T_max 0.7457
_exptl_absorpt_correction_T_min 0.6521
_exptl_absorpt_correction_type multi-scan
_exptl_absorpt_process_details 'SADABS, Bruker (2003)'
_exptl_crystal_colour colourless
_exptl_crystal_density_diffrn 1.680
_exptl_crystal_description Needles
_exptl_crystal_F_000 1520
_exptl_crystal_recrystallization_method 'Re-crystallisation from solvent: Acetonitrile'
_exptl_crystal_size_max 0.345
_exptl_crystal_size_mid 0.132
_exptl_crystal_size_min 0.044
_refine_diff_density_max 1.414
_refine_diff_density_min -1.075
_refine_diff_density_rms 0.123
_refine_ls_extinction_method none
_refine_ls_goodness_of_fit_ref 1.070
_refine_ls_hydrogen_treatment mixed
_refine_ls_matrix_type full
_refine_ls_number_parameters 185
_refine_ls_number_reflns 2744
_refine_ls_number_restraints 0
_refine_ls_restrained_S_all 1.070
_refine_ls_R_factor_all 0.0987
_refine_ls_R_factor_gt 0.0441
_refine_ls_shift/su_max 0.000
_refine_ls_shift/su_mean 0.000
_refine_ls_structure_factor_coef Fsqd
_refine_ls_weighting_details 'w=1/[\s^2^(Fo^2^)+(0.0598P)^2^+3.3927P] where P=(Fo^2^+2Fc^2^)/3'
_refine_ls_weighting_scheme calc
_refine_ls_wR_factor_gt 0.1013
_refine_ls_wR_factor_ref 0.1265
_reflns_Friedel_coverage 0.000
_reflns_number_gt 1709
_reflns_number_total 2744
_reflns_threshold_expression 'I > 2\s(I)'
_cod_data_source_file c8nj00437d2.cif
_cod_data_source_block shelx_CCDC2
_cod_depositor_comments 'Adding full bibliography for 7057163--7057168.cif.'
_cod_database_code 7057165
_shelx_shelxl_version_number 2016/6
_shelx_space_group_comment
;
The symmetry employed for this shelxl refinement is uniquely defined
by the following loop, which should always be used as a source of
symmetry information in preference to the above space-group names.
They are only intended as comments.
;
_shelx_estimated_absorpt_t_min 0.530
_shelx_estimated_absorpt_t_max 0.913

loop_
_space_group_symop_operation_xyz
'x, y, z'
'-x, y, -z+1/2'
'x+1/2, y+1/2, z'
'-x+1/2, y+1/2, -z+1/2'
'-x, -y, -z'
'x, -y, z-1/2'
'-x+1/2, -y+1/2, -z'
'x+1/2, -y+1/2, z-1/2'

loop_
_atom_site_label
_atom_site_type_symbol
_atom_site_fract_x
_atom_site_fract_y
_atom_site_fract_z
_atom_site_U_iso_or_equiv
_atom_site_adp_type
_atom_site_occupancy
_atom_site_site_symmetry_order
_atom_site_calc_flag
_atom_site_refinement_flags_posn
_atom_site_refinement_flags_adp
I1 I 0.10805(3) 0.19306(8) 0.54667(2) 0.0490(2) Uani 1 1 d . .
O1 O 0.1264(4) 0.7515(8) 0.2534(2) 0.0578(15) Uani 1 1 d . .
O2 O 0.1064(3) 0.4462(8) 0.28201(19) 0.0598(15) Uani 1 1 d . .
C5 C 0.1822(4) 0.9806(11) 0.4026(3) 0.0426(18) Uani 1 1 d . .
H5 H 0.199708 1.117011 0.410729 0.051 Uiso 1 1 calc R U
C8 C 0.1310(4) 0.5878(11) 0.3785(2) 0.0357(16) Uani 1 1 d . .
H8 H 0.113875 0.451234 0.370201 0.043 Uiso 1 1 calc R U
C4 C 0.1745(4) 0.8524(11) 0.4402(3) 0.045(2) Uani 1 1 d . .
H4 H 0.187742 0.899433 0.474079 0.054 Uiso 1 1 calc R U
C1 C 0.1242(5) 0.3939(13) 0.4955(3) 0.051(2) Uani 1 1 d . .
C6 C 0.1648(4) 0.9135(11) 0.3533(3) 0.0370(16) Uani 1 1 d . .
H6 H 0.170352 1.003446 0.327740 0.044 Uiso 1 1 calc R U
C3 C 0.1474(4) 0.6540(11) 0.4284(3) 0.0427(19) Uani 1 1 d . .
C2 C 0.1356(4) 0.5152(13) 0.4662(3) 0.047(2) Uani 1 1 d . .
C7 C 0.1391(4) 0.7149(11) 0.3411(3) 0.0351(16) Uani 1 1 d . .
C9 C 0.1223(4) 0.6363(12) 0.2879(3) 0.0433(19) Uani 1 1 d . .
N1 N 0.4018(3) 0.5671(9) 0.3781(2) 0.0378(14) Uani 1 1 d . .
N2 N 0.4013(3) 0.7850(9) 0.3025(2) 0.0382(14) Uani 1 1 d . .
C15 C 0.3251(4) 0.6686(12) 0.2915(3) 0.048(2) Uani 1 1 d . .
H15A H 0.316479 0.588278 0.260040 0.058 Uiso 1 1 calc R U
H15B H 0.279509 0.763735 0.286667 0.058 Uiso 1 1 calc R U
C14 C 0.3303(4) 0.5260(12) 0.3360(3) 0.0464(19) Uani 1 1 d . .
H14A H 0.282189 0.544267 0.347235 0.056 Uiso 1 1 calc R U
H14B H 0.331280 0.382699 0.324938 0.056 Uiso 1 1 calc R U
C12 C 0.4722(4) 0.5225(13) 0.3620(3) 0.053(2) Uani 1 1 d . .
H12A H 0.474887 0.373982 0.356269 0.064 Uiso 1 1 calc R U
H12B H 0.521131 0.562362 0.389087 0.064 Uiso 1 1 calc R U
C11 C 0.4099(5) 0.9166(12) 0.3470(3) 0.051(2) Uani 1 1 d . .
H11A H 0.367614 1.022525 0.338956 0.061 Uiso 1 1 calc R U
H11B H 0.462639 0.985306 0.356626 0.061 Uiso 1 1 calc R U
C13 C 0.4693(4) 0.6357(11) 0.3138(3) 0.0426(19) Uani 1 1 d . .
H13A H 0.520382 0.708674 0.318112 0.051 Uiso 1 1 calc R U
H13B H 0.461217 0.538114 0.285480 0.051 Uiso 1 1 calc R U
C10 C 0.4024(5) 0.7827(13) 0.3905(3) 0.058(2) Uani 1 1 d . .
H10A H 0.447803 0.810986 0.421051 0.069 Uiso 1 1 calc R U
H10B H 0.352281 0.817346 0.398119 0.069 Uiso 1 1 calc R U
H2A H 0.401(5) 0.863(14) 0.270(4) 0.09(3) Uiso 1 1 d . .

loop_
_atom_site_aniso_label
_atom_site_aniso_U_11
_atom_site_aniso_U_22
_atom_site_aniso_U_33
_atom_site_aniso_U_23
_atom_site_aniso_U_13
_atom_site_aniso_U_12
I1 0.0638(4) 0.0452(3) 0.0408(3) 0.0009(3) 0.0200(2) -0.0038(3)
O1 0.092(4) 0.048(4) 0.041(3) -0.005(3) 0.032(3) -0.018(3)
O2 0.098(4) 0.041(3) 0.044(3) -0.012(3) 0.027(3) -0.015(3)
C5 0.043(4) 0.036(4) 0.048(5) -0.001(4) 0.012(4) 0.002(3)
C8 0.039(4) 0.034(4) 0.035(4) -0.004(3) 0.012(3) -0.004(3)
C4 0.045(4) 0.050(5) 0.039(4) -0.007(4) 0.009(3) -0.003(4)
C1 0.071(6) 0.045(5) 0.039(4) -0.003(4) 0.018(4) -0.002(4)
C6 0.034(4) 0.036(4) 0.043(4) 0.003(4) 0.014(3) -0.002(3)
C3 0.042(4) 0.053(6) 0.034(4) 0.001(4) 0.014(3) 0.005(4)
C2 0.052(5) 0.055(5) 0.032(4) -0.007(4) 0.009(4) 0.001(4)
C7 0.035(4) 0.037(4) 0.040(4) -0.005(4) 0.022(3) -0.002(3)
C9 0.035(4) 0.057(6) 0.040(4) -0.002(4) 0.014(3) -0.004(4)
N1 0.041(3) 0.040(4) 0.036(3) 0.002(3) 0.017(3) 0.003(3)
N2 0.048(4) 0.034(3) 0.034(3) 0.000(3) 0.014(3) 0.004(3)
C15 0.042(4) 0.058(5) 0.046(4) 0.002(4) 0.014(3) 0.007(4)
C14 0.039(4) 0.051(5) 0.045(4) 0.002(4) 0.007(4) -0.005(4)
C12 0.042(4) 0.055(5) 0.068(5) 0.019(4) 0.023(4) 0.009(4)
C11 0.068(5) 0.038(5) 0.045(5) -0.002(4) 0.013(4) 0.009(4)
C13 0.041(4) 0.039(5) 0.052(5) 0.002(4) 0.021(4) 0.000(3)
C10 0.078(6) 0.060(6) 0.035(4) 0.002(4) 0.017(4) 0.002(5)

loop_
_atom_type_symbol
_atom_type_description
_atom_type_scat_dispersion_real
_atom_type_scat_dispersion_imag
_atom_type_scat_source
C C 0.0033 0.0016 'International Tables Vol C Tables 4.2.6.8 and 6.1.1.4'
H H 0.0000 0.0000 'International Tables Vol C Tables 4.2.6.8 and 6.1.1.4'
N N 0.0061 0.0033 'International Tables Vol C Tables 4.2.6.8 and 6.1.1.4'
O O 0.0106 0.0060 'International Tables Vol C Tables 4.2.6.8 and 6.1.1.4'
I I -0.4742 1.8119 'International Tables Vol C Tables 4.2.6.8 and 6.1.1.4'

loop_
_geom_angle_atom_site_label_1
_geom_angle_atom_site_label_2
_geom_angle_atom_site_label_3
_geom_angle
C4 C5 C6 120.8(7)
C4 C5 H5 119.6
C6 C5 H5 119.6
C7 C8 C3 121.6(7)
C7 C8 H8 119.2
C3 C8 H8 119.2
C5 C4 C3 119.9(7)
C5 C4 H4 120.1
C3 C4 H4 120.1
C2 C1 I1 178.1(7)
C5 C6 C7 120.0(7)
C5 C6 H6 120.0
C7 C6 H6 120.0
C4 C3 C8 118.6(7)
C4 C3 C2 122.0(6)
C8 C3 C2 119.4(7)
C1 C2 C3 176.6(8)
C8 C7 C6 119.1(6)
C8 C7 C9 120.0(7)
C6 C7 C9 120.9(6)
O1 C9 O2 124.0(7)
O1 C9 C7 120.6(7)
O2 C9 C7 115.4(7)
C10 N1 C14 108.1(6)
C10 N1 C12 108.7(6)
C14 N1 C12 108.5(6)
C11 N2 C15 109.2(6)
C11 N2 C13 109.5(5)
C15 N2 C13 108.4(6)
C11 N2 H2A 115(5)
C15 N2 H2A 108(5)
C13 N2 H2A 107(5)
N2 C15 C14 108.5(6)
N2 C15 H15A 110.0
C14 C15 H15A 110.0
N2 C15 H15B 110.0
C14 C15 H15B 110.0
H15A C15 H15B 108.4
N1 C14 C15 111.2(6)
N1 C14 H14A 109.4
C15 C14 H14A 109.4
N1 C14 H14B 109.4
C15 C14 H14B 109.4
H14A C14 H14B 108.0
N1 C12 C13 111.4(6)
N1 C12 H12A 109.3
C13 C12 H12A 109.3
N1 C12 H12B 109.3
C13 C12 H12B 109.3
H12A C12 H12B 108.0
N2 C11 C10 108.2(6)
N2 C11 H11A 110.1
C10 C11 H11A 110.1
N2 C11 H11B 110.1
C10 C11 H11B 110.1
H11A C11 H11B 108.4
N2 C13 C12 108.5(6)
N2 C13 H13A 110.0
C12 C13 H13A 110.0
N2 C13 H13B 110.0
C12 C13 H13B 110.0
H13A C13 H13B 108.4
N1 C10 C11 111.6(6)
N1 C10 H10A 109.3
C11 C10 H10A 109.3
N1 C10 H10B 109.3
C11 C10 H10B 109.3
H10A C10 H10B 108.0

loop_
_geom_bond_atom_site_label_1
_geom_bond_atom_site_label_2
_geom_bond_distance
I1 C1 2.018(9)
O1 C9 1.237(9)
O2 C9 1.277(9)
C5 C4 1.377(10)
C5 C6 1.381(9)
C5 H5 0.9500
C8 C7 1.371(9)
C8 C3 1.396(9)
C8 H8 0.9500
C4 C3 1.389(10)
C4 H4 0.9500
C1 C2 1.196(10)
C6 C7 1.385(10)
C6 H6 0.9500
C3 C2 1.451(11)
C7 C9 1.507(10)
N1 C10 1.454(10)
N1 C14 1.458(8)
N1 C12 1.463(8)
N2 C11 1.476(9)
N2 C15 1.488(9)
N2 C13 1.499(9)
N2 H2A 1.04(10)
C15 C14 1.530(10)
C15 H15A 0.9900
C15 H15B 0.9900
C14 H14A 0.9900
C14 H14B 0.9900
C12 C13 1.516(10)
C12 H12A 0.9900
C12 H12B 0.9900
C11 C10 1.530(11)
C11 H11A 0.9900
C11 H11B 0.9900
C13 H13A 0.9900
C13 H13B 0.9900
C10 H10A 0.9900
C10 H10B 0.9900

loop_
_geom_hbond_atom_site_label_D
_geom_hbond_atom_site_label_H
_geom_hbond_atom_site_label_A
_geom_hbond_distance_DH
_geom_hbond_distance_HA
_geom_hbond_distance_DA
_geom_hbond_angle_DHA
_geom_hbond_site_symmetry_A
C15 H15A O1 0.99 2.50 3.223(9) 129.8 4_545
C15 H15B O1 0.99 2.56 3.363(9) 138.0 .
C14 H14B O1 0.99 2.64 3.332(9) 126.8 4_545
C13 H13A O2 0.99 2.57 3.460(9) 149.4 3
C13 H13B O1 0.99 2.46 3.277(9) 139.7 4_545
C15 H15A O1 0.99 2.50 3.223(9) 129.8 4_545
C15 H15B O1 0.99 2.56 3.363(9) 138.0 .
C14 H14B O1 0.99 2.64 3.332(9) 126.8 4_545
C13 H13A O2 0.99 2.57 3.460(9) 149.4 3
C13 H13B O1 0.99 2.46 3.277(9) 139.7 4_545
N2 H2A O1 1.04(10) 2.64(9) 3.397(8) 130(7) 4
N2 H2A O2 1.04(10) 1.50(10) 2.538(8) 171(8) 4

loop_
_geom_torsion_atom_site_label_1
_geom_torsion_atom_site_label_2
_geom_torsion_atom_site_label_3
_geom_torsion_atom_site_label_4
_geom_torsion
C6 C5 C4 C3 -1.3(10)
C4 C5 C6 C7 0.1(10)
C5 C4 C3 C8 2.1(10)
C5 C4 C3 C2 -177.8(7)
C7 C8 C3 C4 -1.7(10)
C7 C8 C3 C2 178.1(6)
C3 C8 C7 C6 0.5(10)
C3 C8 C7 C9 178.8(6)
C5 C6 C7 C8 0.3(10)
C5 C6 C7 C9 -178.0(6)
C8 C7 C9 O1 177.2(7)
C6 C7 C9 O1 -4.6(10)
C8 C7 C9 O2 -4.6(10)
C6 C7 C9 O2 173.7(6)
C11 N2 C15 C14 -64.3(7)
C13 N2 C15 C14 54.9(7)
C10 N1 C14 C15 53.9(8)
C12 N1 C14 C15 -63.8(8)
N2 C15 C14 N1 8.2(8)
C10 N1 C12 C13 -63.8(8)
C14 N1 C12 C13 53.6(8)
C15 N2 C11 C10 54.5(8)
C13 N2 C11 C10 -64.0(8)
C11 N2 C13 C12 54.1(8)
C15 N2 C13 C12 -65.0(7)
N1 C12 C13 N2 9.2(9)
C14 N1 C10 C11 -64.3(8)
C12 N1 C10 C11 53.3(8)
N2 C11 C10 N1 8.9(9)
